data_2103154
loop_
_publ_author_name
'Budzianowski, Armand'
'Katrusiak, Andrzej'

_publ_section_title
;
 Coupling of the lactone-ring conformation with crystal symmetry in
 6-hydroxy-4,4,5,7,8-pentamethyl-3,4-dihydrocoumarin
;
_journal_issue 1
_journal_name_full 'Acta Crystallographica Section B'
_journal_page_first 125
_journal_page_last 133
_journal_paper_doi 10.1107/S0108768101017955
_journal_volume 58
_journal_year 2002
_chemical_formula_sum 'C14 H18 O3'
_chemical_formula_weight 234.28
_chemical_name_systematic
;
6-hyroxy-4,4,5,7,8-pentamathyl-3,4-dihydrocoumarin
;
_space_group_IT_number 14
_symmetry_cell_setting P21/n
_symmetry_space_group_name_Hall '-P 2yn'
_symmetry_space_group_name_H-M 'P 1 21/n 1'
_atom_sites_solution_hydrogens geom
_atom_sites_solution_primary direct
_atom_sites_solution_secondary difmap
_audit_creation_method SHELXL-97
_cell_angle_alpha 90.00
_cell_angle_beta 91.18(2)
_cell_angle_gamma 90.00
_cell_formula_units_Z 4
_cell_length_a 13.344(2)
_cell_length_b 6.8540(10)
_cell_length_c 13.964(2)
_cell_measurement_temperature 220.00(10)
_cell_volume 1276.9(3)
_computing_structure_refinement 'SHELXL-97 (Sheldrick, 1997)'
_computing_structure_solution 'SHELXS-97 (Sheldrick, 1990)'
_diffrn_ambient_temperature 220.00(10)
_diffrn_measured_fraction_theta_full .826
_diffrn_measured_fraction_theta_max .826
_diffrn_radiation_monochromator graphite
_diffrn_radiation_source 'fine-focus sealed tube'
_diffrn_radiation_type MoK\a
_diffrn_radiation_wavelength .71073
_diffrn_reflns_av_R_equivalents .0249
_diffrn_reflns_av_sigmaI/netI .0548
_diffrn_reflns_limit_h_max 15
_diffrn_reflns_limit_h_min -16
_diffrn_reflns_limit_k_max 9
_diffrn_reflns_limit_k_min -9
_diffrn_reflns_limit_l_max 14
_diffrn_reflns_limit_l_min -18
_diffrn_reflns_number 5901
_diffrn_reflns_theta_full 29.57
_diffrn_reflns_theta_max 29.57
_diffrn_reflns_theta_min 3.31
_exptl_absorpt_coefficient_mu .084
_exptl_crystal_colour colourlees
_exptl_crystal_density_diffrn 1.219
_exptl_crystal_density_method 'not measured'
_exptl_crystal_F_000 504
_exptl_crystal_size_max .44
_exptl_crystal_size_mid .38
_exptl_crystal_size_min .12
_refine_diff_density_max .499
_refine_diff_density_min -.346
_refine_ls_extinction_coef .001(2)
_refine_ls_extinction_expression Fc^*^=kFc[1+0.001xFc^2^\l^3^/sin(2\q)]^-1/4^
_refine_ls_extinction_method SHELXL
_refine_ls_goodness_of_fit_ref .826
_refine_ls_hydrogen_treatment mixed
_refine_ls_matrix_type full
_refine_ls_number_parameters 227
_refine_ls_number_reflns 2966
_refine_ls_number_restraints 0
_refine_ls_restrained_S_all .826
_refine_ls_R_factor_all .1407
_refine_ls_R_factor_gt .0692
_refine_ls_shift/su_max .099
_refine_ls_shift/su_mean .009
_refine_ls_structure_factor_coef Fsqd
_refine_ls_weighting_details 'calc w=1/[\s^2^(Fo^2^)+(0.1493P)^2^+0.1000P] where P=(Fo^2^+2Fc^2^)/3'
_refine_ls_weighting_scheme calc
_refine_ls_wR_factor_gt .1853
_refine_ls_wR_factor_ref .2258
_reflns_number_gt 1256
_reflns_number_total 2966
_reflns_threshold_expression >2sigma(I)
_cod_data_source_file bm0046.cif
_cod_data_source_block cum222
_cod_original_sg_symbol_H-M monoclinic
_cod_database_code 2103154
_cod_database_fobs_code 2103154

loop_
_symmetry_equiv_pos_as_xyz
'x, y, z'
'-x+1/2, y+1/2, -z+1/2'
'-x, -y, -z'
'x-1/2, -y-1/2, z-1/2'

loop_
_atom_site_label
_atom_site_fract_x
_atom_site_fract_y
_atom_site_fract_z
_atom_site_U_iso_or_equiv
_atom_site_adp_type
_atom_site_calc_flag
_atom_site_occupancy
_atom_site_type_symbol
O1 .79796(13) .2117(3) -.30463(11) .0434(5) Uani d 1 O
O6 1.16002(14) .2499(2) -.48383(14) .0462(5) Uani d 1 O
H6 1.161(3) .268(6) -.553(3) .123(16) Uiso d 1 H
O2 .70231(17) .2098(3) -.18039(15) .0679(7) Uani d 1 O
C2 .7841(2) .2472(4) -.21136(19) .0472(7) Uani d 1 C
C3 .8710(2) .3324(5) -.1580(2) .0549(8) Uani d 1 C
H3A .858(2) .321(4) -.090(2) .069(9) Uiso d 1 H
H3B .8742(19) .475(4) -.1779(18) .055(8) Uiso d 1 H
C4 .9707(2) .2317(4) -.18134(17) .0460(7) Uani d 1 C
C41 1.0503(3) .3466(8) -.1242(3) .0771(12) Uani d 1 C
H41A 1.021(3) .377(5) -.068(3) .095(12) Uiso d 1 H
H41B 1.062(2) .474(4) -.1570(19) .052(9) Uiso d 1 H
H41C 1.113(3) .271(5) -.123(3) .094(14) Uiso d 1 H
C42 .9678(4) .0183(6) -.1468(3) .0735(11) Uani d 1 C
H42A .956(2) .011(5) -.078(2) .090(11) Uiso d 1 H
H42B 1.038(3) -.043(5) -.154(2) .089(11) Uiso d 1 H
H42C .914(2) -.067(4) -.186(2) .066(9) Uiso d 1 H
C5 1.07135(19) .2360(3) -.33939(17) .0359(6) Uani d 1 C
C51 1.1743(2) .2151(6) -.2920(2) .0556(8) Uani d 1 C
H51A 1.214(3) .169(5) -.340(3) .097(12) Uiso d 1 H
H51B 1.173(2) .126(4) -.235(2) .067(9) Uiso d 1 H
H51C 1.197(3) .337(5) -.267(2) .083(11) Uiso d 1 H
C6 1.06876(18) .2466(3) -.44038(17) .0341(6) Uani d 1 C
C7 .97902(19) .2520(3) -.49366(16) .0323(6) Uani d 1 C
C71 .9827(3) .2597(4) -.60184(18) .0422(7) Uani d 1 C
H71A 1.020(2) .158(5) -.624(2) .066(9) Uiso d 1 H
H71B 1.017(2) .376(4) -.6191(18) .058(8) Uiso d 1 H
H71C .910(4) .252(5) -.631(3) .100(14) Uiso d 1 H
C8 .88896(18) .2458(3) -.44596(16) .0332(6) Uani d 1 C
C81 .7890(2) .2493(5) -.4975(2) .0455(7) Uani d 1 C
H81A .787(3) .347(5) -.546(2) .090(11) Uiso d 1 H
H81B .736(3) .277(5) -.455(3) .109(14) Uiso d 1 H
H81C .778(3) .133(5) -.531(2) .090(12) Uiso d 1 H
C9 .89256(18) .2372(3) -.34578(16) .0330(6) Uani d 1 C
C10 .98129(19) .2369(3) -.29080(16) .0351(6) Uani d 1 C

loop_
_atom_site_aniso_label
_atom_site_aniso_U_11
_atom_site_aniso_U_22
_atom_site_aniso_U_33
_atom_site_aniso_U_12
_atom_site_aniso_U_13
_atom_site_aniso_U_23
O1 .0324(11) .0629(12) .0354(9) -.0016(8) .0090(7) -.0008(8)
O6 .0336(12) .0552(11) .0503(11) .0026(8) .0115(8) .0005(8)
O2 .0537(15) .0955(17) .0556(12) -.0081(12) .0261(10) -.0046(10)
C2 .0428(19) .0579(17) .0416(14) .0060(13) .0186(12) .0019(11)
C3 .053(2) .074(2) .0385(15) .0039(16) .0088(13) -.0086(15)
C4 .0424(18) .0639(17) .0316(12) .0054(13) .0016(11) -.0035(11)
C41 .065(3) .113(4) .052(2) .009(2) -.0074(17) -.033(2)
C42 .091(3) .082(2) .0480(18) .018(2) .0084(19) .0160(17)
C5 .0334(16) .0331(12) .0413(13) .0006(10) .0017(10) -.0037(9)
C51 .041(2) .073(2) .0526(18) .0060(15) -.0055(14) -.0060(16)
C6 .0292(15) .0321(12) .0414(12) .0003(10) .0099(10) -.0022(9)
C7 .0365(15) .0279(11) .0328(11) -.0001(10) .0049(9) -.0023(9)
C71 .049(2) .0438(16) .0342(12) .0007(13) .0129(12) -.0015(11)
C8 .0344(15) .0316(12) .0335(12) -.0017(10) .0017(9) -.0009(9)
C81 .0388(18) .0575(18) .0401(14) -.0008(13) -.0008(12) -.0011(13)
C9 .0295(14) .0356(12) .0343(12) -.0006(10) .0077(9) -.0010(9)
C10 .0354(15) .0373(12) .0328(11) .0004(10) .0012(10) -.0014(9)

loop_
_atom_type_symbol
_atom_type_description
_atom_type_scat_dispersion_real
_atom_type_scat_dispersion_imag
_atom_type_scat_source
C C .0033 .0016 'International Tables Vol C Tables 4.2.6.8 and 6.1.1.4'
H H .0000 .0000 'International Tables Vol C Tables 4.2.6.8 and 6.1.1.4'
O O .0106 .0060 'International Tables Vol C Tables 4.2.6.8 and 6.1.1.4'

loop_
_geom_angle_atom_site_label_1
_geom_angle_atom_site_label_2
_geom_angle_atom_site_label_3
_geom_angle
C2 O1 C9 121.1(2)
O2 C2 O1 116.9(3)
O2 C2 C3 127.2(2)
O1 C2 C3 115.9(2)
C2 C3 C4 112.7(2)
C41 C4 C10 115.4(3)
C41 C4 C3 104.6(3)
C10 C4 C3 107.3(2)
C41 C4 C42 110.3(3)
C10 C4 C42 109.7(2)
C3 C4 C42 109.4(3)
C10 C5 C6 118.9(2)
C10 C5 C51 124.8(2)
C6 C5 C51 116.3(2)
O6 C6 C7 121.5(2)
O6 C6 C5 116.0(2)
C7 C6 C5 122.4(2)
C8 C7 C6 119.0(2)
C8 C7 C71 121.8(2)
C6 C7 C71 119.2(2)
C7 C8 C9 118.0(2)
C7 C8 C81 122.6(2)
C9 C8 C81 119.4(2)
C8 C9 C10 124.1(2)
C8 C9 O1 113.6(2)
C10 C9 O1 122.1(2)
C5 C10 C9 117.5(2)
C5 C10 C4 125.6(2)
C9 C10 C4 116.8(2)

loop_
_geom_bond_atom_site_label_1
_geom_bond_atom_site_label_2
_geom_bond_distance
O1 C2 1.341(3)
O1 C9 1.408(3)
O6 C6 1.372(3)
O2 C2 1.210(3)
C2 C3 1.485(4)
C3 C4 1.540(4)
C4 C41 1.534(5)
C4 C10 1.538(3)
C4 C42 1.541(4)
C5 C10 1.392(3)
C5 C6 1.412(3)
C5 C51 1.520(4)
C6 C7 1.397(4)
C7 C8 1.387(3)
C7 C71 1.513(3)
C8 C9 1.400(3)
C8 C81 1.502(4)
C9 C10 1.398(4)

loop_
_geom_torsion_atom_site_label_1
_geom_torsion_atom_site_label_2
_geom_torsion_atom_site_label_3
_geom_torsion_atom_site_label_4
_geom_torsion
C9 O1 C2 O2 -175.4(2)
C9 O1 C2 C3 5.8(3)
O2 C2 C3 C4 137.0(3)
O1 C2 C3 C4 -44.4(3)
C2 C3 C4 C41 177.0(3)
C2 C3 C4 C10 54.0(3)
C2 C3 C4 C42 -64.9(3)
C10 C5 C6 O6 178.5(2)
C51 C5 C6 O6 -4.2(3)
C10 C5 C6 C7 -2.0(3)
C51 C5 C6 C7 175.3(2)
O6 C6 C7 C8 179.20(19)
C5 C6 C7 C8 -.3(3)
O6 C6 C7 C71 .6(3)
C5 C6 C7 C71 -178.9(2)
C6 C7 C8 C9 .9(3)
C71 C7 C8 C9 179.4(2)
C6 C7 C8 C81 -179.5(2)
C71 C7 C8 C81 -.9(3)
C7 C8 C9 C10 .8(3)
C81 C8 C9 C10 -178.8(2)
C7 C8 C9 O1 -173.98(18)
C81 C8 C9 O1 6.4(3)
C2 O1 C9 C8 -163.7(2)
C2 O1 C9 C10 21.4(3)
C6 C5 C10 C9 3.5(3)
C51 C5 C10 C9 -173.6(3)
C6 C5 C10 C4 -178.3(2)
C51 C5 C10 C4 4.6(4)
C8 C9 C10 C5 -3.1(3)
O1 C9 C10 C5 171.3(2)
C8 C9 C10 C4 178.6(2)
O1 C9 C10 C4 -7.0(3)
C41 C4 C10 C5 36.7(4)
C3 C4 C10 C5 152.7(2)
C42 C4 C10 C5 -88.6(3)
C41 C4 C10 C9 -145.1(3)
C3 C4 C10 C9 -29.1(3)
C42 C4 C10 C9 89.6(3)

loop_
_cod_related_entry_id
_cod_related_entry_database
_cod_related_entry_code
1 ChemSpider 535661
